data_7204337
loop_
_publ_author_name
'Norman A. Bell'
'David J. Crouch'
'Derek J. Simmonds'
'Andres E. Goeta'
'Thomas Gelbrich'
'Michael B. Hursthouse'

_publ_section_title
;
 Structural and solvatochromic studies of a series of
 tricyanoquinodimethane-based zwitterions
;
_journal_issue 5
_journal_name_full 'J. Mater. Chem.'
_journal_page_first 1274
_journal_page_last 1279
_journal_paper_doi 10.1039/b111392p
_journal_volume 12
_journal_year 2002
_chemical_formula_sum 'C23 H18 N4 Se'
_chemical_formula_weight 429.37
_chemical_name_systematic
;
(Z)-\b-(N-butyl-2-benzoselenozolium)
-\a-cyano-4-styryldicyanomethanide
;
_space_group_IT_number 2
_symmetry_cell_setting triclinic
_symmetry_space_group_name_Hall '-P 1'
_symmetry_space_group_name_H-M 'P -1'
_atom_sites_solution_hydrogens geom
_atom_sites_solution_primary direct
_atom_sites_solution_secondary difmap
_audit_creation_method SHELXL-97
_cell_angle_alpha 83.317(2)
_cell_angle_beta 81.4890(10)
_cell_angle_gamma 89.601(2)
_cell_formula_units_Z 2
_cell_length_a 8.0663(3)
_cell_length_b 9.4561(2)
_cell_length_c 12.8115(5)
_cell_measurement_reflns_used 12468
_cell_measurement_temperature 150(2)
_cell_measurement_theta_max 26.0
_cell_measurement_theta_min 2.2
_cell_volume 959.83(6)
_computing_cell_refinement 'DENZO (Otwinowski, 1997)'
_computing_data_collection 'DENZO (Otwinowski & Minor, 1997)'
_computing_data_reduction 'DENZO (Otwinowski, 1997)'
_computing_molecular_graphics ?'
_computing_structure_refinement 'SHELXL-97 (Sheldrick, 1997)'
_computing_structure_solution 'DIRDIF-96 (Beurskens et al., 1996)'
_diffrn_ambient_temperature 150(2)
_diffrn_measured_fraction_theta_full 0.994
_diffrn_measured_fraction_theta_max 0.994
_diffrn_measurement_device_type 'Enraf Nonius KappaCCD Diffractometer'
_diffrn_measurement_method '\w and \p scans'
_diffrn_radiation_monochromator graphite
_diffrn_radiation_source 'fine-focus sealed tube'
_diffrn_radiation_type MoK\a
_diffrn_radiation_wavelength 0.71073
_diffrn_reflns_av_R_equivalents 0.0662
_diffrn_reflns_av_sigmaI/netI 0.0793
_diffrn_reflns_limit_h_max 9
_diffrn_reflns_limit_h_min -9
_diffrn_reflns_limit_k_max 11
_diffrn_reflns_limit_k_min -9
_diffrn_reflns_limit_l_max 14
_diffrn_reflns_limit_l_min -15
_diffrn_reflns_number 12251
_diffrn_reflns_theta_full 26.00
_diffrn_reflns_theta_max 26.00
_diffrn_reflns_theta_min 2.17
_diffrn_standards_decay_% 0
_diffrn_standards_number 0
_exptl_absorpt_coefficient_mu 1.972
_exptl_absorpt_correction_T_max 0.827
_exptl_absorpt_correction_T_min 0.756
_exptl_absorpt_correction_type multi-scan
_exptl_absorpt_process_details 'SORTAV (Blessing, 1995 & 1997)'
_exptl_crystal_colour green
_exptl_crystal_density_diffrn 1.486
_exptl_crystal_density_method 'not measured'
_exptl_crystal_description block
_exptl_crystal_F_000 436
_exptl_crystal_size_max 0.15
_exptl_crystal_size_mid 0.15
_exptl_crystal_size_min 0.10
_refine_diff_density_max 0.562
_refine_diff_density_min -0.560
_refine_diff_density_rms 0.083
_refine_ls_extinction_coef 0.0038(17)
_refine_ls_extinction_expression Fc^*^=kFc[1+0.001xFc^2^\l^3^/sin(2\q)]^-1/4^
_refine_ls_extinction_method SHELXL
_refine_ls_goodness_of_fit_ref 0.996
_refine_ls_hydrogen_treatment mixed
_refine_ls_matrix_type full
_refine_ls_number_parameters 323
_refine_ls_number_reflns 3746
_refine_ls_number_restraints 0
_refine_ls_restrained_S_all 0.996
_refine_ls_R_factor_all 0.0629
_refine_ls_R_factor_gt 0.0401
_refine_ls_shift/su_max 0.001
_refine_ls_shift/su_mean 0.000
_refine_ls_structure_factor_coef Fsqd
_refine_ls_weighting_details 'calc w=1/[\s^2^(Fo^2^)+(0.0278P)^2^+0.0000P] where P=(Fo^2^+2Fc^2^)/3'
_refine_ls_weighting_scheme calc
_refine_ls_wR_factor_gt 0.0732
_refine_ls_wR_factor_ref 0.0784
_reflns_number_gt 2937
_reflns_number_total 3746
_reflns_threshold_expression >2sigma(I)
_cod_data_source_file b111392p.txt
_cod_data_source_block s92
_cod_original_sg_symbol_H-M P-1
_cod_database_code 7204337

loop_
_symmetry_equiv_pos_as_xyz
'x, y, z'
'-x, -y, -z'

loop_
_atom_site_label
_atom_site_type_symbol
_atom_site_fract_x
_atom_site_fract_y
_atom_site_fract_z
_atom_site_U_iso_or_equiv
_atom_site_adp_type
_atom_site_occupancy
_atom_site_calc_flag
_atom_site_refinement_flags
_atom_site_disorder_assembly
_atom_site_disorder_group
Se1 Se 0.14486(4) 0.18128(3) 0.03079(2) 0.02473(13) Uani 1 d . . .
N1 N 0.2602(3) 0.2933(2) 0.18882(16) 0.0198(5) Uani 1 d . . .
N2 N 0.0833(3) 0.3742(2) -0.17871(19) 0.0322(6) Uani 1 d . . .
N3 N 0.5094(3) 1.2810(2) -0.16521(18) 0.0308(6) Uani 1 d . . .
N4 N 0.3054(5) 1.1879(3) -0.4444(2) 0.0700(12) Uani 1 d . . .
C1 C 0.1532(4) 0.0732(3) 0.1611(2) 0.0230(7) Uani 1 d . . .
C2 C 0.2170(3) 0.1520(3) 0.2314(2) 0.0203(6) Uani 1 d . . .
C3 C 0.2316(4) 0.0914(3) 0.3339(2) 0.0271(7) Uani 1 d . . .
H3 H 0.278(3) 0.143(3) 0.3844(19) 0.019(7) Uiso 1 d . . .
C4 C 0.1794(4) -0.0473(3) 0.3636(2) 0.0341(8) Uani 1 d . . .
H4 H 0.185(4) -0.094(3) 0.432(2) 0.040(9) Uiso 1 d . . .
C5 C 0.1158(4) -0.1268(3) 0.2931(2) 0.0324(8) Uani 1 d . . .
H5 H 0.073(4) -0.222(3) 0.314(2) 0.040(9) Uiso 1 d . . .
C6 C 0.1034(4) -0.0688(3) 0.1918(2) 0.0278(7) Uani 1 d . . .
H6 H 0.064(4) -0.121(3) 0.141(2) 0.028(8) Uiso 1 d . . .
C7 C 0.3437(4) 0.3838(3) 0.2541(2) 0.0217(6) Uani 1 d . . .
H7A H 0.412(3) 0.457(2) 0.2057(18) 0.007(6) Uiso 1 d . . .
H7B H 0.412(4) 0.321(3) 0.287(2) 0.022(8) Uiso 1 d . . .
C8 C 0.2246(4) 0.4467(3) 0.3393(2) 0.0242(7) Uani 1 d . . .
H8A H 0.156(3) 0.371(3) 0.3851(19) 0.020(7) Uiso 1 d . . .
H8B H 0.155(4) 0.514(3) 0.305(2) 0.021(7) Uiso 1 d . . .
C9 C 0.3239(4) 0.5200(3) 0.4110(2) 0.0295(7) Uani 1 d . . .
H9A H 0.386(3) 0.594(3) 0.369(2) 0.025(7) Uiso 1 d . . .
H9B H 0.408(4) 0.448(3) 0.436(2) 0.030(8) Uiso 1 d . . .
C10 C 0.2160(5) 0.5706(4) 0.5064(3) 0.0351(8) Uani 1 d . . .
H10A H 0.287(4) 0.626(3) 0.545(2) 0.041(9) Uiso 1 d . . .
H10B H 0.162(4) 0.483(4) 0.556(3) 0.058(10) Uiso 1 d . . .
H10C H 0.128(4) 0.628(3) 0.487(2) 0.042(10) Uiso 1 d . . .
C11 C 0.2300(3) 0.3345(3) 0.0890(2) 0.0192(6) Uani 1 d . . .
C12 C 0.2622(4) 0.4736(3) 0.0366(2) 0.0218(6) Uani 1 d . . .
H12 H 0.306(3) 0.536(3) 0.079(2) 0.021(7) Uiso 1 d . . .
C13 C 0.2296(3) 0.5277(3) -0.0634(2) 0.0192(6) Uani 1 d . . .
C14 C 0.1506(4) 0.4395(3) -0.1269(2) 0.0218(6) Uani 1 d . . .
C15 C 0.2648(3) 0.6716(3) -0.1129(2) 0.0209(6) Uani 1 d . . .
C16 C 0.2231(4) 0.7191(3) -0.2141(2) 0.0255(7) Uani 1 d . . .
H16 H 0.1705 0.6543 -0.2506 0.021(7) Uiso 1 calc R . .
C17 C 0.2555(4) 0.8546(3) -0.2615(2) 0.0262(7) Uani 1 d . . .
H17 H 0.221(4) 0.887(3) -0.330(2) 0.035(8) Uiso 1 d . . .
C18 C 0.3340(4) 0.9559(3) -0.2105(2) 0.0220(6) Uani 1 d . . .
C19 C 0.3770(4) 0.9072(3) -0.1096(2) 0.0225(7) Uani 1 d . . .
H19 H 0.427(4) 0.971(3) -0.073(2) 0.028(8) Uiso 1 d . . .
C20 C 0.3438(4) 0.7720(3) -0.0618(2) 0.0234(7) Uani 1 d . . .
H20 H 0.372(4) 0.742(3) 0.006(2) 0.029(8) Uiso 1 d . . .
C21 C 0.3702(4) 1.0974(3) -0.2581(2) 0.0267(7) Uani 1 d . . .
C22 C 0.4485(4) 1.1975(3) -0.2066(2) 0.0251(7) Uani 1 d . . .
C23 C 0.3333(5) 1.1475(3) -0.3609(3) 0.0395(9) Uani 1 d . . .

loop_
_atom_site_aniso_label
_atom_site_aniso_U_11
_atom_site_aniso_U_22
_atom_site_aniso_U_33
_atom_site_aniso_U_23
_atom_site_aniso_U_13
_atom_site_aniso_U_12
Se1 0.0336(2) 0.01966(18) 0.02269(19) -0.00258(11) -0.00965(13) -0.00292(12)
N1 0.0214(14) 0.0194(11) 0.0199(12) -0.0037(9) -0.0066(10) 0.0001(10)
N2 0.0426(18) 0.0238(13) 0.0333(15) -0.0001(11) -0.0181(13) -0.0018(12)
N3 0.0439(18) 0.0237(13) 0.0245(13) 0.0035(10) -0.0089(12) -0.0071(12)
N4 0.146(4) 0.0352(17) 0.0363(18) 0.0087(14) -0.047(2) -0.0225(19)
C1 0.0265(18) 0.0213(14) 0.0218(15) -0.0026(11) -0.0057(13) 0.0026(12)
C2 0.0186(16) 0.0188(14) 0.0237(15) -0.0013(11) -0.0052(12) 0.0001(11)
C3 0.037(2) 0.0239(16) 0.0226(16) -0.0037(12) -0.0124(14) -0.0008(13)
C4 0.054(2) 0.0266(17) 0.0226(17) 0.0035(13) -0.0136(16) -0.0034(15)
C5 0.045(2) 0.0206(16) 0.0321(18) 0.0028(13) -0.0110(15) -0.0064(14)
C6 0.036(2) 0.0203(15) 0.0286(17) -0.0034(13) -0.0103(14) -0.0015(13)
C7 0.0265(18) 0.0188(15) 0.0222(16) -0.0027(12) -0.0111(14) -0.0017(13)
C8 0.0304(19) 0.0231(16) 0.0209(16) -0.0042(12) -0.0086(14) -0.0001(14)
C9 0.038(2) 0.0316(17) 0.0204(16) -0.0038(13) -0.0082(15) -0.0092(16)
C10 0.046(2) 0.0353(19) 0.0262(18) -0.0099(15) -0.0070(17) -0.0014(18)
C11 0.0176(16) 0.0213(14) 0.0191(15) -0.0043(11) -0.0028(12) 0.0016(11)
C12 0.0242(17) 0.0197(14) 0.0226(16) -0.0042(12) -0.0054(13) 0.0015(12)
C13 0.0183(16) 0.0203(14) 0.0196(15) -0.0035(11) -0.0042(12) 0.0004(11)
C14 0.0262(17) 0.0181(14) 0.0204(15) 0.0023(11) -0.0047(13) 0.0022(12)
C15 0.0212(17) 0.0220(14) 0.0198(15) -0.0033(11) -0.0039(12) 0.0039(12)
C16 0.0314(19) 0.0235(15) 0.0246(16) -0.0089(12) -0.0091(13) -0.0009(13)
C17 0.034(2) 0.0257(15) 0.0203(16) -0.0007(12) -0.0106(14) -0.0004(13)
C18 0.0266(18) 0.0212(14) 0.0190(15) -0.0020(11) -0.0063(13) 0.0017(12)
C19 0.0247(18) 0.0213(15) 0.0242(16) -0.0067(12) -0.0094(13) 0.0009(12)
C20 0.0273(18) 0.0254(15) 0.0186(16) -0.0023(12) -0.0071(13) 0.0018(12)
C21 0.037(2) 0.0226(15) 0.0225(16) -0.0015(12) -0.0107(14) -0.0026(13)
C22 0.0325(19) 0.0207(15) 0.0207(15) 0.0045(12) -0.0050(13) 0.0013(13)
C23 0.067(3) 0.0223(16) 0.0320(19) -0.0014(13) -0.0186(17) -0.0102(16)

loop_
_atom_type_symbol
_atom_type_description
_atom_type_scat_dispersion_real
_atom_type_scat_dispersion_imag
_atom_type_scat_source
C C 0.0033 0.0016 'International Tables Vol C Tables 4.2.6.8 and 6.1.1.4'
H H 0.0000 0.0000 'International Tables Vol C Tables 4.2.6.8 and 6.1.1.4'
N N 0.0061 0.0033 'International Tables Vol C Tables 4.2.6.8 and 6.1.1.4'
Se Se -0.0929 2.2259 'International Tables Vol C Tables 4.2.6.8 and 6.1.1.4'

loop_
_geom_angle_atom_site_label_1
_geom_angle_atom_site_label_2
_geom_angle_atom_site_label_3
_geom_angle
_geom_angle_site_symmetry_1
_geom_angle_site_symmetry_3
_geom_angle_publ_flag
C1 Se1 C11 87.10(11) . . ?
C11 N1 C2 116.9(2) . . ?
C11 N1 C7 124.7(2) . . ?
C2 N1 C7 118.3(2) . . ?
C2 C1 C6 120.7(3) . . ?
C2 C1 Se1 111.44(18) . . ?
C6 C1 Se1 127.9(2) . . ?
C1 C2 C3 120.6(2) . . ?
C1 C2 N1 113.8(2) . . ?
C3 C2 N1 125.6(2) . . ?
C4 C3 C2 118.1(3) . . ?
C4 C3 H3 119.2(15) . . ?
C2 C3 H3 122.7(15) . . ?
C3 C4 C5 121.4(3) . . ?
C3 C4 H4 122.2(18) . . ?
C5 C4 H4 116.4(18) . . ?
C6 C5 C4 120.8(3) . . ?
C6 C5 H5 117.2(18) . . ?
C4 C5 H5 121.9(18) . . ?
C5 C6 C1 118.4(3) . . ?
C5 C6 H6 123.3(17) . . ?
C1 C6 H6 118.3(17) . . ?
N1 C7 C8 114.2(2) . . ?
N1 C7 H7A 108.4(13) . . ?
C8 C7 H7A 112.6(13) . . ?
N1 C7 H7B 103.0(16) . . ?
C8 C7 H7B 108.3(16) . . ?
H7A C7 H7B 110(2) . . ?
C7 C8 C9 110.0(3) . . ?
C7 C8 H8A 110.3(14) . . ?
C9 C8 H8A 107.2(15) . . ?
C7 C8 H8B 108.4(15) . . ?
C9 C8 H8B 110.3(15) . . ?
H8A C8 H8B 111(2) . . ?
C10 C9 C8 113.7(3) . . ?
C10 C9 H9A 111.8(15) . . ?
C8 C9 H9A 107.9(16) . . ?
C10 C9 H9B 109.7(15) . . ?
C8 C9 H9B 106.5(15) . . ?
H9A C9 H9B 107(2) . . ?
C9 C10 H10A 109.4(17) . . ?
C9 C10 H10B 109.4(17) . . ?
H10A C10 H10B 110(3) . . ?
C9 C10 H10C 112.4(19) . . ?
H10A C10 H10C 109(3) . . ?
H10B C10 H10C 106(3) . . ?
N1 C11 C12 123.7(2) . . ?
N1 C11 Se1 110.64(17) . . ?
C12 C11 Se1 125.7(2) . . ?
C13 C12 C11 128.0(2) . . ?
C13 C12 H12 118.3(16) . . ?
C11 C12 H12 113.6(16) . . ?
C12 C13 C14 120.4(2) . . ?
C12 C13 C15 125.5(2) . . ?
C14 C13 C15 114.1(2) . . ?
N2 C14 C13 177.0(3) . . ?
C16 C15 C20 116.8(2) . . ?
C16 C15 C13 121.8(2) . . ?
C20 C15 C13 121.4(3) . . ?
C17 C16 C15 122.4(2) . . ?
C17 C16 H16 118.8 . . ?
C15 C16 H16 118.8 . . ?
C16 C17 C18 121.1(3) . . ?
C16 C17 H17 121.3(16) . . ?
C18 C17 H17 117.5(16) . . ?
C19 C18 C21 121.3(2) . . ?
C19 C18 C17 116.2(2) . . ?
C21 C18 C17 122.4(3) . . ?
C20 C19 C18 122.8(2) . . ?
C20 C19 H19 118.4(17) . . ?
C18 C19 H19 118.8(17) . . ?
C19 C20 C15 120.8(3) . . ?
C19 C20 H20 121.3(16) . . ?
C15 C20 H20 117.9(16) . . ?
C22 C21 C18 122.0(3) . . ?
C22 C21 C23 115.6(2) . . ?
C18 C21 C23 122.4(2) . . ?
N3 C22 C21 178.5(3) . . ?
N4 C23 C21 179.2(4) . . ?

loop_
_geom_bond_atom_site_label_1
_geom_bond_atom_site_label_2
_geom_bond_distance
_geom_bond_site_symmetry_2
_geom_bond_publ_flag
Se1 C1 1.863(3) . ?
Se1 C11 1.883(2) . ?
N1 C11 1.349(3) . ?
N1 C2 1.409(3) . ?
N1 C7 1.492(3) . ?
N2 C14 1.150(3) . ?
N3 C22 1.151(3) . ?
N4 C23 1.147(4) . ?
C1 C2 1.389(4) . ?
C1 C6 1.399(4) . ?
C2 C3 1.393(4) . ?
C3 C4 1.374(4) . ?
C3 H3 0.97(2) . ?
C4 C5 1.395(4) . ?
C4 H4 0.94(3) . ?
C5 C6 1.366(4) . ?
C5 H5 0.96(3) . ?
C6 H6 0.95(3) . ?
C7 C8 1.518(4) . ?
C7 H7A 0.99(2) . ?
C7 H7B 0.91(3) . ?
C8 C9 1.529(4) . ?
C8 H8A 0.99(2) . ?
C8 H8B 0.95(3) . ?
C9 C10 1.514(4) . ?
C9 H9A 0.93(3) . ?
C9 H9B 1.02(3) . ?
C10 H10A 1.00(3) . ?
C10 H10B 1.04(3) . ?
C10 H10C 0.94(4) . ?
C11 C12 1.412(4) . ?
C12 C13 1.385(4) . ?
C12 H12 0.95(3) . ?
C13 C14 1.443(4) . ?
C13 C15 1.444(3) . ?
C15 C16 1.410(4) . ?
C15 C20 1.419(4) . ?
C16 C17 1.363(4) . ?
C16 H16 0.9500 . ?
C17 C18 1.422(4) . ?
C17 H17 0.97(3) . ?
C18 C19 1.413(4) . ?
C18 C21 1.417(4) . ?
C19 C20 1.362(4) . ?
C19 H19 0.93(3) . ?
C20 H20 0.95(3) . ?
C21 C22 1.416(4) . ?
C21 C23 1.421(4) . ?

loop_
_geom_torsion_atom_site_label_1
_geom_torsion_atom_site_label_2
_geom_torsion_atom_site_label_3
_geom_torsion_atom_site_label_4
_geom_torsion
_geom_torsion_site_symmetry_1
_geom_torsion_site_symmetry_2
_geom_torsion_site_symmetry_3
_geom_torsion_site_symmetry_4
_geom_torsion_publ_flag
C11 Se1 C1 C2 -1.3(2) . . . . ?
C11 Se1 C1 C6 178.3(3) . . . . ?
C6 C1 C2 C3 -0.4(4) . . . . ?
Se1 C1 C2 C3 179.2(2) . . . . ?
C6 C1 C2 N1 -179.6(3) . . . . ?
Se1 C1 C2 N1 0.0(3) . . . . ?
C11 N1 C2 C1 2.0(4) . . . . ?
C7 N1 C2 C1 -174.8(2) . . . . ?
C11 N1 C2 C3 -177.1(3) . . . . ?
C7 N1 C2 C3 6.1(4) . . . . ?
C1 C2 C3 C4 -0.8(5) . . . . ?
N1 C2 C3 C4 178.3(3) . . . . ?
C2 C3 C4 C5 1.0(5) . . . . ?
C3 C4 C5 C6 0.0(5) . . . . ?
C4 C5 C6 C1 -1.1(5) . . . . ?
C2 C1 C6 C5 1.3(5) . . . . ?
Se1 C1 C6 C5 -178.1(2) . . . . ?
C11 N1 C7 C8 103.3(3) . . . . ?
C2 N1 C7 C8 -80.2(3) . . . . ?
N1 C7 C8 C9 172.2(2) . . . . ?
C7 C8 C9 C10 -173.1(3) . . . . ?
C2 N1 C11 C12 178.2(2) . . . . ?
C7 N1 C11 C12 -5.2(4) . . . . ?
C2 N1 C11 Se1 -2.9(3) . . . . ?
C7 N1 C11 Se1 173.6(2) . . . . ?
C1 Se1 C11 N1 2.3(2) . . . . ?
C1 Se1 C11 C12 -178.9(3) . . . . ?
N1 C11 C12 C13 -177.2(3) . . . . ?
Se1 C11 C12 C13 4.2(4) . . . . ?
C11 C12 C13 C14 1.2(5) . . . . ?
C11 C12 C13 C15 179.7(3) . . . . ?
C12 C13 C14 N2 137(5) . . . . ?
C15 C13 C14 N2 -41(5) . . . . ?
C12 C13 C15 C16 -178.1(3) . . . . ?
C14 C13 C15 C16 0.4(4) . . . . ?
C12 C13 C15 C20 2.0(4) . . . . ?
C14 C13 C15 C20 -179.4(3) . . . . ?
C20 C15 C16 C17 -0.2(4) . . . . ?
C13 C15 C16 C17 179.9(3) . . . . ?
C15 C16 C17 C18 0.0(5) . . . . ?
C16 C17 C18 C19 0.6(4) . . . . ?
C16 C17 C18 C21 179.6(3) . . . . ?
C21 C18 C19 C20 180.0(3) . . . . ?
C17 C18 C19 C20 -1.1(4) . . . . ?
C18 C19 C20 C15 0.8(4) . . . . ?
C16 C15 C20 C19 -0.2(4) . . . . ?
C13 C15 C20 C19 179.7(3) . . . . ?
C19 C18 C21 C22 -1.0(4) . . . . ?
C17 C18 C21 C22 -180.0(3) . . . . ?
C19 C18 C21 C23 177.8(3) . . . . ?
C17 C18 C21 C23 -1.1(5) . . . . ?
C18 C21 C22 N3 -129(10) . . . . ?
C23 C21 C22 N3 53(10) . . . . ?
C22 C21 C23 N4 76(21) . . . . ?
C18 C21 C23 N4 -103(21) . . . . ?

loop_
_cod_related_entry_id
_cod_related_entry_database
_cod_related_entry_code
1 ChemSpider 21190205
